data_4061832
_journal_name_full Organometallics
_journal_year 2003
_chemical_formula_sum 'C55 H36 Cl2 F10 O4 P2 Pt'
_chemical_formula_weight 1278.77
_space_group_IT_number 14
_symmetry_cell_setting monoclinic
_symmetry_space_group_name_Hall '-P 2ybc'
_symmetry_space_group_name_H-M 'P 1 21/c 1'
_cell_angle_alpha 90.00
_cell_angle_beta 102.248(6)
_cell_angle_gamma 90.00
_cell_formula_units_Z 8
_cell_length_a 21.338(6)
_cell_length_b 13.216(4)
_cell_length_c 37.126(10)
_cell_measurement_temperature 297(2)
_cell_volume 10231(5)
_diffrn_ambient_temperature 297(2)
_exptl_crystal_density_diffrn 1.660
_cod_depositor_comments
;
The following automatic conversions were performed:
'_symmetry_cell_setting' value 'Monoclinic' changed to 'monoclinic'
according to '/home/saulius/struct/CIF-dictionaries/cif_core.dic'
dictionary named 'cif_core.dic' version 2.4.1 from 2010-06-29.

Automatic conversion script
Id: cif_fix_enum 1527 2010-12-29 10:47:43Z saulius 
;
_cod_original_sg_symbol_H-M 'P 21/c'
_cod_database_code 4061832

loop_
_symmetry_equiv_pos_as_xyz
'x, y, z'
'-x, y+1/2, -z+1/2'
'-x, -y, -z'
'x, -y-1/2, z-1/2'

loop_
_atom_site_label
_atom_site_type_symbol
_atom_site_fract_x
_atom_site_fract_y
_atom_site_fract_z
_atom_site_U_iso_or_equiv
_atom_site_adp_type
_atom_site_occupancy
_atom_site_symmetry_multiplicity
_atom_site_calc_flag
_atom_site_refinement_flags
_atom_site_disorder_assembly
_atom_site_disorder_group
Pt1A Pt 0.436303(10) 0.433554(13) 0.362041(6) 0.03069(6) Uani 1 1 d . . .
C1A C 0.3703(2) 0.3235(4) 0.36879(16) 0.0410(13) Uani 1 1 d . . .
C2A C 0.3424(3) 0.2533(4) 0.34265(17) 0.0470(14) Uani 1 1 d . . .
F2A F 0.35860(19) 0.2512(3) 0.30906(11) 0.0729(11) Uani 1 1 d . . .
C3A C 0.2969(3) 0.1837(4) 0.3478(2) 0.0617(18) Uani 1 1 d . . .
F3A F 0.2693(2) 0.1211(3) 0.32051(15) 0.1006(16) Uani 1 1 d . . .
C4A C 0.2780(3) 0.1823(5) 0.3809(3) 0.071(2) Uani 1 1 d . . .
F4A F 0.2326(2) 0.1163(3) 0.38624(17) 0.1151(19) Uani 1 1 d . . .
C5A C 0.3048(3) 0.2485(6) 0.4077(2) 0.069(2) Uani 1 1 d . . .
F5A F 0.2876(2) 0.2470(4) 0.44059(14) 0.1140(18) Uani 1 1 d . . .
C6A C 0.3494(3) 0.3182(5) 0.40121(18) 0.0536(16) Uani 1 1 d . . .
F6A F 0.3736(2) 0.3811(3) 0.42981(11) 0.0800(12) Uani 1 1 d . . .
C7A C 0.3594(2) 0.5176(4) 0.33322(15) 0.0370(12) Uani 1 1 d . . .
C8A C 0.3413(3) 0.5138(4) 0.29581(18) 0.0503(15) Uani 1 1 d . . .
F8A F 0.37400(18) 0.4536(3) 0.27605(9) 0.0645(10) Uani 1 1 d . . .
C9A C 0.2908(3) 0.5694(5) 0.2752(2) 0.0632(19) Uani 1 1 d . . .
F9A F 0.2764(2) 0.5616(4) 0.23794(12) 0.0962(15) Uani 1 1 d . . .
C10A C 0.2570(3) 0.6327(5) 0.2928(2) 0.0660(19) Uani 1 1 d . . .
F10A F 0.20819(19) 0.6879(4) 0.27355(14) 0.1061(17) Uani 1 1 d . . .
C11A C 0.2726(3) 0.6403(5) 0.3305(2) 0.0616(18) Uani 1 1 d . . .
F11A F 0.2397(2) 0.7023(3) 0.34788(14) 0.1011(16) Uani 1 1 d . . .
C12A C 0.3225(3) 0.5817(4) 0.3499(2) 0.0502(16) Uani 1 1 d . . .
F12A F 0.33548(18) 0.5929(3) 0.38676(11) 0.0710(11) Uani 1 1 d . . .
P1A P 0.52056(6) 0.32882(9) 0.38697(4) 0.0322(3) Uani 1 1 d . . .
C13A C 0.5489(3) 0.2545(4) 0.35173(15) 0.0397(13) Uani 1 1 d . . .
C14A C 0.5994(3) 0.1865(4) 0.3621(2) 0.0575(17) Uani 1 1 d . . .
H14A H 0.6185 0.1775 0.3869 0.069 Uiso 1 1 calc R . .
C15A C 0.6210(3) 0.1318(5) 0.3348(3) 0.075(2) Uani 1 1 d . . .
H15A H 0.6549 0.0866 0.3413 0.091 Uiso 1 1 calc R . .
C16A C 0.5922(4) 0.1451(6) 0.2988(2) 0.077(2) Uani 1 1 d . . .
H16A H 0.6070 0.1091 0.2807 0.092 Uiso 1 1 calc R . .
C17A C 0.5418(4) 0.2104(5) 0.2886(2) 0.069(2) Uani 1 1 d . . .
H17A H 0.5221 0.2179 0.2638 0.083 Uiso 1 1 calc R . .
C18A C 0.5204(3) 0.2652(4) 0.31527(16) 0.0486(14) Uani 1 1 d . . .
H18A H 0.4863 0.3099 0.3084 0.058 Uiso 1 1 calc R . .
C19A C 0.5009(3) 0.2284(4) 0.41700(15) 0.0420(13) Uani 1 1 d . . .
C20A C 0.4693(3) 0.1440(4) 0.40039(19) 0.0563(16) Uani 1 1 d . . .
H20A H 0.4630 0.1361 0.3750 0.068 Uiso 1 1 calc R . .
C21A C 0.4466(4) 0.0709(5) 0.4212(2) 0.076(2) Uani 1 1 d . . .
H21A H 0.4252 0.0145 0.4097 0.091 Uiso 1 1 calc R . .
C22A C 0.4554(4) 0.0807(6) 0.4584(3) 0.091(3) Uani 1 1 d . . .
H22A H 0.4391 0.0325 0.4721 0.110 Uiso 1 1 calc R . .
C23A C 0.4879(5) 0.1610(7) 0.4750(2) 0.123(4) Uani 1 1 d . . .
H23A H 0.4948 0.1675 0.5005 0.148 Uiso 1 1 calc R . .
C24A C 0.5115(4) 0.2351(6) 0.4543(2) 0.095(3) Uani 1 1 d . . .
H24A H 0.5347 0.2895 0.4662 0.114 Uiso 1 1 calc R . .
C25A C 0.5931(3) 0.3903(4) 0.41268(15) 0.0412(13) Uani 1 1 d . . .
C26A C 0.5906(3) 0.4421(5) 0.44488(19) 0.0615(17) Uani 1 1 d . . .
H26A H 0.5528 0.4421 0.4536 0.074 Uiso 1 1 calc R . .
C27A C 0.6441(4) 0.4943(5) 0.4644(2) 0.079(2) Uani 1 1 d . . .
H27A H 0.6422 0.5269 0.4863 0.095 Uiso 1 1 calc R . .
C28A C 0.7005(4) 0.4972(6) 0.4508(2) 0.078(2) Uani 1 1 d . . .
H28A H 0.7372 0.5285 0.4642 0.094 Uiso 1 1 calc R . .
C29A C 0.7004(3) 0.4542(6) 0.4183(2) 0.078(2) Uani 1 1 d . . .
H29A H 0.7367 0.4597 0.4083 0.093 Uiso 1 1 calc R . .
C30A C 0.6479(3) 0.4018(5) 0.3992(2) 0.072(2) Uani 1 1 d . . .
H30A H 0.6497 0.3733 0.3765 0.086 Uiso 1 1 calc R . .
C31A C 0.4420(4) 0.5853(5) 0.46094(19) 0.084(3) Uani 1 1 d . . .
H31A H 0.4458 0.5230 0.4745 0.126 Uiso 1 1 calc R . .
H31B H 0.3975 0.6021 0.4527 0.126 Uiso 1 1 calc R . .
H31C H 0.4633 0.6384 0.4766 0.126 Uiso 1 1 calc R . .
C32A C 0.4744(3) 0.6566(4) 0.41004(15) 0.0424(13) Uani 1 1 d . . .
C33A C 0.5022(2) 0.6406(3) 0.37692(14) 0.0341(11) Uani 1 1 d . . .
C34A C 0.4915(2) 0.5573(3) 0.35594(13) 0.0307(11) Uani 1 1 d . . .
C35A C 0.5071(3) 0.5576(4) 0.31866(14) 0.0390(13) Uani 1 1 d . . .
C36A C 0.5674(4) 0.4820(5) 0.2800(2) 0.091(3) Uani 1 1 d . . .
H36A H 0.5973 0.4278 0.2800 0.136 Uiso 1 1 calc R . .
H36B H 0.5859 0.5442 0.2737 0.136 Uiso 1 1 calc R . .
H36C H 0.5287 0.4682 0.2621 0.136 Uiso 1 1 calc R . .
O1A O 0.4711(2) 0.5742(3) 0.42963(11) 0.0554(11) Uani 1 1 d . . .
O2A O 0.4571(2) 0.7387(3) 0.41785(12) 0.0616(12) Uani 1 1 d . . .
O3A O 0.5528(2) 0.4910(3) 0.31603(11) 0.0556(11) Uani 1 1 d . . .
O4A O 0.4801(2) 0.6101(3) 0.29393(11) 0.0622(12) Uani 1 1 d . . .
P2A P 0.53827(6) 0.75657(9) 0.36521(4) 0.0350(3) Uani 1 1 d . . .
C37A C 0.5813(3) 0.8137(4) 0.40732(15) 0.0411(13) Uani 1 1 d . . .
C38A C 0.6160(3) 0.7505(5) 0.43417(17) 0.0573(16) Uani 1 1 d . . .
H38A H 0.6167 0.6811 0.4300 0.069 Uiso 1 1 calc R . .
C39A C 0.6497(3) 0.7903(6) 0.46706(19) 0.074(2) Uani 1 1 d . . .
H39A H 0.6727 0.7475 0.4850 0.089 Uiso 1 1 calc R . .
C40A C 0.6494(4) 0.8910(7) 0.4733(2) 0.082(2) Uani 1 1 d . . .
H40A H 0.6723 0.9173 0.4955 0.099 Uiso 1 1 calc R . .
C41A C 0.6157(4) 0.9540(6) 0.4472(2) 0.088(3) Uani 1 1 d . . .
H41A H 0.6156 1.0232 0.4516 0.105 Uiso 1 1 calc R . .
C42A C 0.5816(4) 0.9155(5) 0.4143(2) 0.069(2) Uani 1 1 d . . .
H42A H 0.5587 0.9591 0.3967 0.083 Uiso 1 1 calc R . .
C43A C 0.5968(3) 0.7312(4) 0.33742(15) 0.0408(13) Uani 1 1 d . . .
C44A C 0.5923(3) 0.7747(5) 0.30333(18) 0.0612(17) Uani 1 1 d . . .
H44A H 0.5583 0.8175 0.2938 0.073 Uiso 1 1 calc R . .
C45A C 0.6472(3) 0.6660(4) 0.35107(18) 0.0526(15) Uani 1 1 d . . .
H45A H 0.6506 0.6358 0.3740 0.063 Uiso 1 1 calc R . .
C46A C 0.6925(3) 0.6462(5) 0.3302(2) 0.0665(19) Uani 1 1 d . . .
H46A H 0.7258 0.6016 0.3391 0.080 Uiso 1 1 calc R . .
C47A C 0.6888(4) 0.6908(5) 0.2971(2) 0.072(2) Uani 1 1 d . . .
H47A H 0.7202 0.6782 0.2837 0.086 Uiso 1 1 calc R . .
C48A C 0.6391(4) 0.7544(5) 0.2832(2) 0.080(2) Uani 1 1 d . . .
H48A H 0.6364 0.7843 0.2602 0.096 Uiso 1 1 calc R . .
C49A C 0.4777(3) 0.8411(4) 0.34080(16) 0.0417(13) Uani 1 1 d . . .
C50A C 0.4933(3) 0.9370(4) 0.33006(16) 0.0478(15) Uani 1 1 d . . .
H50A H 0.5358 0.9584 0.3347 0.057 Uiso 1 1 calc R . .
C51A C 0.4446(3) 1.0005(4) 0.31228(18) 0.0610(18) Uani 1 1 d . . .
H51A H 0.4547 1.0649 0.3052 0.073 Uiso 1 1 calc R . .
C52A C 0.3822(3) 0.9698(5) 0.30512(19) 0.0658(19) Uani 1 1 d . . .
H52A H 0.3500 1.0131 0.2932 0.079 Uiso 1 1 calc R . .
C53A C 0.3671(3) 0.8761(5) 0.3154(2) 0.073(2) Uani 1 1 d . . .
H53A H 0.3245 0.8557 0.3106 0.088 Uiso 1 1 calc R . .
C54A C 0.4143(3) 0.8108(4) 0.33275(19) 0.0580(17) Uani 1 1 d . . .
H54A H 0.4034 0.7460 0.3391 0.070 Uiso 1 1 calc R . .
Pt1B Pt 0.936952(10) 0.587757(13) 0.362684(6) 0.03336(6) Uani 1 1 d . . .
C1B C 0.8700(2) 0.6960(4) 0.37032(15) 0.0401(13) Uani 1 1 d . . .
C2B C 0.8444(3) 0.6916(5) 0.40163(18) 0.0539(16) Uani 1 1 d . . .
F2B F 0.8627(2) 0.6186(3) 0.42705(11) 0.0784(12) Uani 1 1 d . . .
C3B C 0.7988(3) 0.7583(6) 0.4087(2) 0.067(2) Uani 1 1 d . . .
F3B F 0.7755(2) 0.7488(4) 0.43964(13) 0.1043(16) Uani 1 1 d . . .
C4B C 0.7761(3) 0.8318(5) 0.3840(2) 0.070(2) Uani 1 1 d . . .
F4B F 0.7297(2) 0.8962(3) 0.38976(16) 0.1091(18) Uani 1 1 d . . .
C5B C 0.7996(3) 0.8409(4) 0.3520(2) 0.067(2) Uani 1 1 d . . .
F5B F 0.7754(2) 0.9097(3) 0.32672(16) 0.1031(17) Uani 1 1 d . . .
C6B C 0.8456(3) 0.7723(4) 0.3462(2) 0.0532(16) Uani 1 1 d . . .
F6B F 0.86616(19) 0.7839(3) 0.31464(12) 0.0753(12) Uani 1 1 d . . .
C7B C 0.8602(2) 0.5039(4) 0.33430(15) 0.0382(12) Uani 1 1 d . . .
C8B C 0.8265(3) 0.4348(4) 0.34967(17) 0.0476(14) Uani 1 1 d . . .
F8B F 0.84128(19) 0.4190(3) 0.38682(11) 0.0713(11) Uani 1 1 d . . .
C9B C 0.7760(3) 0.3770(5) 0.3304(2) 0.0615(18) Uani 1 1 d . . .
F9B F 0.7455(2) 0.3095(3) 0.34778(14) 0.0970(15) Uani 1 1 d . . .
C10B C 0.7590(3) 0.3868(5) 0.2929(2) 0.066(2) Uani 1 1 d . . .
F10B F 0.7115(2) 0.3304(4) 0.27348(14) 0.1036(16) Uani 1 1 d . . .
C11B C 0.7916(3) 0.4536(5) 0.27572(19) 0.0619(18) Uani 1 1 d . . .
F11B F 0.7753(2) 0.4640(4) 0.23923(12) 0.0979(15) Uani 1 1 d . . .
C12B C 0.8407(3) 0.5103(4) 0.29630(17) 0.0490(14) Uani 1 1 d . . .
F12B F 0.8707(2) 0.5754(3) 0.27744(11) 0.0743(12) Uani 1 1 d . . .
P1B P 1.02062(7) 0.69182(10) 0.38892(4) 0.0362(3) Uani 1 1 d . . .
C13B C 1.0508(3) 0.7666(4) 0.35524(15) 0.0411(13) Uani 1 1 d . . .
C14B C 1.0220(3) 0.7598(4) 0.31810(16) 0.0476(14) Uani 1 1 d . . .
H14B H 0.9865 0.7182 0.3104 0.057 Uiso 1 1 calc R . .
C15B C 1.0466(4) 0.8157(5) 0.29233(18) 0.0649(19) Uani 1 1 d . . .
H15B H 1.0272 0.8106 0.2675 0.078 Uiso 1 1 calc R . .
C16B C 1.0977(4) 0.8766(6) 0.3026(2) 0.078(2) Uani 1 1 d . . .
H16B H 1.1134 0.9126 0.2848 0.094 Uiso 1 1 calc R . .
C17B C 1.1269(4) 0.8860(5) 0.3392(2) 0.075(2) Uani 1 1 d . . .
H17B H 1.1619 0.9289 0.3463 0.089 Uiso 1 1 calc R . .
C18B C 1.1036(3) 0.8304(4) 0.3658(2) 0.0591(17) Uani 1 1 d . . .
H18B H 1.1235 0.8360 0.3906 0.071 Uiso 1 1 calc R . .
C19B C 0.9978(3) 0.7861(4) 0.41977(16) 0.0443(14) Uani 1 1 d . . .
C20B C 0.9861(4) 0.8823(5) 0.4095(2) 0.095(3) Uani 1 1 d . . .
H20B H 0.9941 0.9037 0.3871 0.114 Uiso 1 1 calc R . .
C21B C 0.9621(6) 0.9520(7) 0.4318(4) 0.135(5) Uani 1 1 d . . .
H21B H 0.9534 1.0184 0.4239 0.162 Uiso 1 1 calc R . .
C22B C 0.9521(5) 0.9211(8) 0.4647(3) 0.120(4) Uani 1 1 d . . .
H22B H 0.9394 0.9674 0.4806 0.144 Uiso 1 1 calc R . .
C23B C 0.9603(5) 0.8240(9) 0.4745(3) 0.122(4) Uani 1 1 d . . .
H23B H 0.9509 0.8025 0.4966 0.146 Uiso 1 1 calc R . .
C24B C 0.9826(4) 0.7553(7) 0.4522(2) 0.093(3) Uani 1 1 d . . .
H24B H 0.9874 0.6877 0.4591 0.111 Uiso 1 1 calc R . .
C25B C 1.0950(3) 0.6337(4) 0.41469(15) 0.0436(13) Uani 1 1 d . . .
C26B C 1.1382(3) 0.5964(5) 0.39688(19) 0.0662(19) Uani 1 1 d . . .
H26B H 1.1295 0.5987 0.3713 0.079 Uiso 1 1 calc R . .
C27B C 1.1961(3) 0.5538(5) 0.4156(2) 0.071(2) Uani 1 1 d . . .
H27B H 1.2256 0.5312 0.4022 0.085 Uiso 1 1 calc R . .
C28B C 1.2092(4) 0.5454(8) 0.4509(3) 0.110(3) Uani 1 1 d . . .
H28B H 1.2465 0.5134 0.4631 0.132 Uiso 1 1 calc R . .
C29B C 1.1675(7) 0.5839(14) 0.4696(3) 0.263(12) Uani 1 1 d . . .
H29B H 1.1772 0.5813 0.4953 0.316 Uiso 1 1 calc R . .
C30B C 1.1095(5) 0.6279(12) 0.4516(2) 0.189(7) Uani 1 1 d . . .
H30B H 1.0811 0.6531 0.4652 0.226 Uiso 1 1 calc R . .
C31B C 0.9524(8) 0.4320(12) 0.4637(3) 0.246(9) Uani 1 1 d . . .
H31D H 0.9801 0.4524 0.4864 0.369 Uiso 1 1 calc R . .
H31E H 0.9441 0.3607 0.4645 0.369 Uiso 1 1 calc R . .
H31F H 0.9127 0.4684 0.4604 0.369 Uiso 1 1 calc R . .
C32B C 0.9836(3) 0.3736(6) 0.41274(18) 0.066(2) Uani 1 1 d . . .
C33B C 1.0068(2) 0.3862(4) 0.37735(14) 0.0372(12) Uani 1 1 d . . .
C34B C 0.9927(2) 0.4669(4) 0.35502(14) 0.0352(11) Uani 1 1 d . . .
C35B C 1.0045(3) 0.4640(4) 0.31732(16) 0.0414(13) Uani 1 1 d . . .
C36B C 1.0580(4) 0.5400(5) 0.27497(19) 0.081(2) Uani 1 1 d . . .
H36D H 1.0890 0.5921 0.2740 0.122 Uiso 1 1 calc R . .
H36E H 1.0180 0.5574 0.2588 0.122 Uiso 1 1 calc R . .
H36F H 1.0732 0.4769 0.2673 0.122 Uiso 1 1 calc R . .
O1B O 0.9840(3) 0.4544(4) 0.43215(12) 0.0840(17) Uani 1 1 d . . .
O2B O 0.9663(2) 0.2895(4) 0.42117(13) 0.0741(14) Uani 1 1 d . . .
O3B O 1.0487(2) 0.5307(3) 0.31227(11) 0.0537(10) Uani 1 1 d . . .
O4B O 0.9741(2) 0.4112(3) 0.29315(11) 0.0573(11) Uani 1 1 d . . .
P2B P 1.04285(7) 0.26929(10) 0.36574(4) 0.0419(3) Uani 1 1 d . . .
C37B C 1.0971(3) 0.2927(4) 0.33535(16) 0.0417(13) Uani 1 1 d . . .
C38B C 1.1509(3) 0.3515(4) 0.34739(18) 0.0538(15) Uani 1 1 d . . .
H38B H 1.1589 0.3785 0.3711 0.065 Uiso 1 1 calc R . .
C39B C 1.1933(3) 0.3708(5) 0.3246(2) 0.0663(19) Uani 1 1 d . . .
H39B H 1.2293 0.4109 0.3330 0.080 Uiso 1 1 calc R . .
C40B C 1.1824(4) 0.3309(5) 0.2899(2) 0.071(2) Uani 1 1 d . . .
H40B H 1.2108 0.3439 0.2746 0.086 Uiso 1 1 calc R . .
C41B C 1.1296(4) 0.2722(5) 0.2778(2) 0.077(2) Uani 1 1 d . . .
H41B H 1.1225 0.2447 0.2542 0.092 Uiso 1 1 calc R . .
C42B C 1.0864(3) 0.2528(5) 0.30002(19) 0.0626(18) Uani 1 1 d . . .
H42B H 1.0504 0.2131 0.2913 0.075 Uiso 1 1 calc R . .
C43B C 1.0910(3) 0.2195(5) 0.40833(17) 0.0559(16) Uani 1 1 d . . .
C44B C 1.1236(3) 0.2864(6) 0.43398(19) 0.0669(19) Uani 1 1 d . . .
H44B H 1.1208 0.3556 0.4294 0.080 Uiso 1 1 calc R . .
C45B C 1.1603(4) 0.2509(7) 0.4663(2) 0.084(2) Uani 1 1 d . . .
H45B H 1.1821 0.2963 0.4837 0.100 Uiso 1 1 calc R . .
C46B C 1.1653(4) 0.1498(9) 0.4733(2) 0.098(3) Uani 1 1 d . . .
H46B H 1.1912 0.1266 0.4951 0.118 Uiso 1 1 calc R . .
C47B C 1.1329(5) 0.0831(7) 0.4488(3) 0.104(3) Uani 1 1 d . . .
H47B H 1.1358 0.0142 0.4540 0.125 Uiso 1 1 calc R . .
C48B C 1.0951(4) 0.1165(6) 0.4156(2) 0.076(2) Uani 1 1 d . . .
H48B H 1.0730 0.0705 0.3987 0.092 Uiso 1 1 calc R . .
C49B C 0.9824(3) 0.1823(4) 0.34392(16) 0.0459(14) Uani 1 1 d . . .
C50B C 0.9971(3) 0.0862(4) 0.33260(19) 0.0590(18) Uani 1 1 d . . .
H50B H 1.0397 0.0657 0.3364 0.071 Uiso 1 1 calc R . .
C51B C 0.9492(4) 0.0216(5) 0.31583(19) 0.0655(19) Uani 1 1 d . . .
H51B H 0.9597 -0.0428 0.3088 0.079 Uiso 1 1 calc R . .
C52B C 0.8863(4) 0.0507(5) 0.3093(2) 0.073(2) Uani 1 1 d . . .
H52B H 0.8541 0.0062 0.2984 0.088 Uiso 1 1 calc R . .
C53B C 0.8711(3) 0.1466(6) 0.3191(2) 0.086(3) Uani 1 1 d . . .
H53B H 0.8287 0.1686 0.3133 0.103 Uiso 1 1 calc R . .
C54B C 0.9190(3) 0.2108(5) 0.3374(2) 0.068(2) Uani 1 1 d . . .
H54B H 0.9080 0.2738 0.3454 0.082 Uiso 1 1 calc R . .
C109 C 0.3054(8) -0.1974(8) 0.4378(3) 0.216(7) Uani 1 1 d DU . .
Cl1A Cl 0.279(3) -0.0767(18) 0.4332(6) 0.229(6) Uani 0.50 1 d PDU A 1
Cl2A Cl 0.3353(19) -0.220(2) 0.4834(3) 0.239(4) Uani 0.50 1 d PDU A 1
Cl1B Cl 0.326(2) -0.185(2) 0.4838(3) 0.252(5) Uani 0.50 1 d PDU A 2
Cl2B Cl 0.279(3) -0.0888(18) 0.4172(6) 0.238(6) Uani 0.50 1 d PDU A 2
C110 C 0.8095(11) 0.2046(10) 0.4429(4) 0.321(4) Uani 1 1 d DU . .
Cl3A Cl 0.8247(8) 0.1286(11) 0.4816(3) 0.320(5) Uani 0.50 1 d PDU B 1
Cl4A Cl 0.7900(8) 0.1239(11) 0.4076(3) 0.320(5) Uani 0.50 1 d PDU B 1
Cl3B Cl 0.8598(8) 0.1811(12) 0.4834(4) 0.317(4) Uani 0.50 1 d PDU B 2
Cl4B Cl 0.7662(8) 0.0982(11) 0.4336(4) 0.323(5) Uani 0.50 1 d PDU B 2

loop_
_atom_site_aniso_label
_atom_site_aniso_U_11
_atom_site_aniso_U_22
_atom_site_aniso_U_33
_atom_site_aniso_U_23
_atom_site_aniso_U_13
_atom_site_aniso_U_12
Pt1A 0.03263(12) 0.03226(10) 0.02853(11) -0.00059(8) 0.00947(8) -0.00200(8)
C1A 0.030(3) 0.041(3) 0.054(4) 0.007(2) 0.016(3) -0.004(2)
C2A 0.049(4) 0.038(3) 0.056(4) 0.005(3) 0.017(3) -0.006(3)
F2A 0.083(3) 0.078(2) 0.062(3) -0.023(2) 0.023(2) -0.026(2)
C3A 0.045(4) 0.047(3) 0.090(6) -0.009(3) 0.007(4) -0.009(3)
F3A 0.072(3) 0.072(3) 0.157(5) -0.040(3) 0.020(3) -0.029(2)
C4A 0.044(4) 0.059(4) 0.113(7) 0.023(4) 0.025(4) -0.005(3)
F4A 0.074(3) 0.090(3) 0.193(6) 0.028(3) 0.054(3) -0.031(3)
C5A 0.050(4) 0.092(5) 0.074(5) 0.028(4) 0.031(4) -0.008(4)
F5A 0.099(4) 0.162(5) 0.098(4) 0.038(3) 0.057(3) -0.021(3)
C6A 0.045(4) 0.063(4) 0.057(4) 0.009(3) 0.020(3) -0.003(3)
F6A 0.089(3) 0.107(3) 0.052(3) -0.012(2) 0.034(2) -0.028(3)
C7A 0.032(3) 0.035(3) 0.042(3) 0.001(2) 0.005(2) -0.010(2)
C8A 0.045(4) 0.048(3) 0.056(4) -0.003(3) 0.007(3) -0.006(3)
F8A 0.076(3) 0.075(2) 0.039(2) -0.0096(17) 0.0030(18) 0.004(2)
C9A 0.053(4) 0.075(5) 0.053(4) 0.015(3) -0.009(4) -0.011(3)
F9A 0.085(3) 0.139(4) 0.052(3) 0.019(3) -0.013(2) 0.002(3)
C10A 0.042(4) 0.073(5) 0.079(6) 0.026(4) 0.004(4) 0.004(3)
F10A 0.057(3) 0.124(4) 0.128(4) 0.054(3) -0.001(3) 0.030(3)
C11A 0.040(4) 0.062(4) 0.085(6) 0.016(4) 0.019(4) 0.012(3)
F11A 0.073(3) 0.106(3) 0.133(4) 0.011(3) 0.040(3) 0.050(3)
C12A 0.036(4) 0.047(3) 0.070(5) -0.001(3) 0.018(3) 0.000(2)
F12A 0.057(2) 0.095(3) 0.065(3) -0.013(2) 0.021(2) 0.021(2)
P1A 0.0371(8) 0.0348(6) 0.0258(7) 0.0009(5) 0.0089(6) 0.0004(5)
C13A 0.045(3) 0.036(3) 0.042(3) -0.008(2) 0.018(3) -0.003(2)
C14A 0.055(4) 0.053(3) 0.068(5) -0.005(3) 0.019(3) 0.008(3)
C15A 0.055(5) 0.059(4) 0.122(8) -0.027(4) 0.041(5) -0.002(3)
C16A 0.093(6) 0.072(5) 0.079(6) -0.035(4) 0.049(5) -0.013(4)
C17A 0.092(6) 0.070(4) 0.056(5) -0.026(3) 0.037(4) -0.019(4)
C18A 0.059(4) 0.048(3) 0.043(4) -0.007(3) 0.018(3) -0.007(3)
C19A 0.049(4) 0.038(3) 0.041(3) 0.008(2) 0.014(3) 0.002(2)
C20A 0.066(4) 0.048(3) 0.058(4) 0.000(3) 0.019(3) -0.005(3)
C21A 0.087(6) 0.051(4) 0.096(7) 0.008(4) 0.034(5) -0.012(4)
C22A 0.111(7) 0.078(5) 0.090(7) 0.042(5) 0.033(6) -0.006(5)
C23A 0.212(12) 0.111(7) 0.053(5) 0.012(5) 0.042(7) -0.054(8)
C24A 0.153(9) 0.081(5) 0.055(5) 0.001(4) 0.034(5) -0.045(5)
C25A 0.041(3) 0.045(3) 0.036(3) -0.003(2) 0.003(3) 0.001(2)
C26A 0.056(4) 0.071(4) 0.055(4) 0.002(3) 0.006(3) -0.007(3)
C27A 0.101(6) 0.079(5) 0.048(4) -0.004(4) -0.005(4) -0.015(5)
C28A 0.056(5) 0.094(6) 0.072(6) 0.014(4) -0.011(4) -0.021(4)
C29A 0.053(5) 0.093(5) 0.092(6) -0.014(5) 0.026(4) -0.021(4)
C30A 0.057(5) 0.104(5) 0.059(5) -0.021(4) 0.026(4) -0.030(4)
C31A 0.130(8) 0.093(5) 0.042(4) -0.007(4) 0.049(5) -0.009(5)
C32A 0.048(3) 0.044(3) 0.035(3) -0.007(2) 0.008(3) -0.004(3)
C33A 0.035(3) 0.035(3) 0.033(3) 0.001(2) 0.008(2) -0.001(2)
C34A 0.032(3) 0.038(3) 0.020(2) 0.0018(19) 0.003(2) 0.004(2)
C35A 0.051(4) 0.040(3) 0.028(3) -0.003(2) 0.013(3) -0.016(3)
C36A 0.140(8) 0.075(5) 0.085(6) -0.024(4) 0.086(6) -0.027(5)
O1A 0.084(3) 0.049(2) 0.039(2) -0.0006(18) 0.027(2) -0.002(2)
O2A 0.074(3) 0.052(2) 0.069(3) -0.011(2) 0.037(3) 0.001(2)
O3A 0.071(3) 0.050(2) 0.058(3) -0.0106(19) 0.040(2) -0.006(2)
O4A 0.081(3) 0.068(3) 0.035(3) 0.011(2) 0.006(2) -0.018(2)
P2A 0.0348(8) 0.0324(6) 0.0370(8) -0.0003(5) 0.0055(6) -0.0027(5)
C37A 0.040(3) 0.040(3) 0.044(3) -0.004(2) 0.010(3) -0.010(2)
C38A 0.055(4) 0.065(4) 0.046(4) -0.006(3) -0.001(3) 0.001(3)
C39A 0.069(5) 0.100(6) 0.046(4) -0.010(4) -0.003(4) 0.007(4)
C40A 0.074(5) 0.121(7) 0.047(5) -0.030(5) 0.002(4) -0.011(5)
C41A 0.112(7) 0.073(5) 0.071(6) -0.033(4) 0.001(5) -0.014(5)
C42A 0.078(5) 0.055(4) 0.066(5) -0.013(3) -0.003(4) -0.002(3)
C43A 0.042(3) 0.038(3) 0.043(3) -0.001(2) 0.011(3) -0.007(2)
C44A 0.077(5) 0.057(4) 0.055(4) 0.009(3) 0.027(4) 0.005(3)
C45A 0.046(4) 0.058(4) 0.054(4) -0.005(3) 0.012(3) 0.003(3)
C46A 0.046(4) 0.070(4) 0.084(6) -0.018(4) 0.015(4) 0.007(3)
C47A 0.069(5) 0.078(5) 0.082(6) -0.010(4) 0.044(4) -0.010(4)
C48A 0.113(7) 0.066(4) 0.080(6) 0.011(4) 0.061(5) -0.002(4)
C49A 0.037(3) 0.038(3) 0.048(4) 0.003(2) 0.005(3) -0.001(2)
C50A 0.057(4) 0.036(3) 0.048(4) -0.002(2) 0.006(3) -0.004(3)
C51A 0.085(5) 0.033(3) 0.064(4) 0.009(3) 0.014(4) 0.008(3)
C52A 0.062(5) 0.061(4) 0.069(5) 0.012(3) 0.001(4) 0.022(4)
C53A 0.047(4) 0.078(5) 0.088(6) 0.026(4) 0.000(4) 0.002(4)
C54A 0.044(4) 0.050(3) 0.074(5) 0.015(3) 0.001(3) -0.005(3)
Pt1B 0.03285(12) 0.03684(10) 0.03126(12) -0.00073(8) 0.00876(9) 0.00226(9)
C1B 0.036(3) 0.042(3) 0.043(3) -0.009(2) 0.008(3) -0.004(2)
C2B 0.047(4) 0.059(4) 0.056(4) -0.014(3) 0.012(3) 0.001(3)
F2B 0.086(3) 0.100(3) 0.057(3) 0.013(2) 0.033(2) 0.024(2)
C3B 0.055(4) 0.082(5) 0.071(5) -0.022(4) 0.027(4) 0.003(4)
F3B 0.089(3) 0.152(4) 0.088(4) -0.024(3) 0.053(3) 0.018(3)
C4B 0.041(4) 0.060(4) 0.114(7) -0.027(4) 0.031(4) 0.003(3)
F4B 0.076(3) 0.083(3) 0.182(6) -0.024(3) 0.059(3) 0.026(2)
C5B 0.045(4) 0.040(3) 0.116(7) 0.002(4) 0.019(4) 0.005(3)
F5B 0.078(3) 0.067(3) 0.169(5) 0.043(3) 0.038(3) 0.031(2)
C6B 0.038(3) 0.040(3) 0.085(5) 0.001(3) 0.022(3) 0.005(3)
F6B 0.076(3) 0.078(2) 0.081(3) 0.029(2) 0.038(2) 0.024(2)
C7B 0.034(3) 0.036(3) 0.045(3) -0.004(2) 0.009(3) 0.008(2)
C8B 0.040(4) 0.058(4) 0.046(4) -0.005(3) 0.012(3) -0.001(3)
F8B 0.070(3) 0.092(3) 0.056(3) 0.006(2) 0.022(2) -0.020(2)
C9B 0.037(4) 0.058(4) 0.093(6) -0.011(4) 0.022(4) -0.006(3)
F9B 0.083(3) 0.097(3) 0.121(4) -0.012(3) 0.043(3) -0.044(3)
C10B 0.039(4) 0.067(4) 0.086(6) -0.029(4) 0.003(4) -0.009(3)
F10B 0.061(3) 0.114(3) 0.126(4) -0.047(3) -0.001(3) -0.028(2)
C11B 0.053(4) 0.069(4) 0.054(4) -0.010(3) -0.009(3) 0.006(3)
F11B 0.085(3) 0.125(4) 0.065(3) -0.009(3) -0.026(2) -0.007(3)
C12B 0.044(4) 0.049(3) 0.049(4) -0.001(3) -0.002(3) 0.003(3)
F12B 0.091(3) 0.075(2) 0.051(2) 0.0138(19) 0.004(2) -0.017(2)
P1B 0.0346(8) 0.0406(7) 0.0346(8) -0.0003(6) 0.0099(6) -0.0001(6)
C13B 0.041(3) 0.044(3) 0.040(3) 0.001(2) 0.014(3) 0.007(2)
C14B 0.053(4) 0.048(3) 0.045(4) 0.008(3) 0.017(3) 0.012(3)
C15B 0.082(5) 0.073(4) 0.045(4) 0.027(3) 0.026(4) 0.019(4)
C16B 0.083(6) 0.073(5) 0.094(7) 0.032(5) 0.054(5) 0.012(4)
C17B 0.069(5) 0.058(4) 0.104(7) 0.018(4) 0.035(5) -0.002(4)
C18B 0.053(4) 0.056(4) 0.070(5) 0.011(3) 0.016(3) -0.005(3)
C19B 0.039(3) 0.051(3) 0.045(4) -0.017(3) 0.013(3) -0.007(3)
C20B 0.140(8) 0.064(5) 0.103(7) -0.005(4) 0.075(6) 0.017(5)
C21B 0.176(12) 0.063(5) 0.201(13) -0.028(7) 0.119(11) -0.005(6)
C22B 0.131(9) 0.109(8) 0.138(10) -0.081(7) 0.068(8) -0.025(7)
C23B 0.136(9) 0.168(10) 0.077(7) -0.030(7) 0.057(6) 0.012(8)
C24B 0.123(7) 0.112(6) 0.051(5) -0.005(4) 0.037(5) 0.028(5)
C25B 0.044(3) 0.052(3) 0.035(3) -0.001(2) 0.008(3) -0.001(3)
C26B 0.059(5) 0.090(5) 0.049(4) 0.015(3) 0.009(3) 0.022(4)
C27B 0.036(4) 0.082(5) 0.093(6) 0.012(4) 0.010(4) 0.011(3)
C28B 0.075(6) 0.174(9) 0.068(6) 0.012(6) -0.015(5) 0.051(6)
C29B 0.207(15) 0.53(3) 0.054(7) 0.078(11) 0.026(8) 0.252(18)
C30B 0.127(9) 0.40(2) 0.044(5) 0.061(9) 0.033(6) 0.155(11)
C31B 0.35(2) 0.32(2) 0.110(11) 0.067(11) 0.145(14) 0.148(17)
C32B 0.070(5) 0.090(5) 0.041(4) 0.016(4) 0.021(3) 0.038(4)
C33B 0.035(3) 0.046(3) 0.030(3) 0.000(2) 0.005(2) 0.006(2)
C34B 0.028(3) 0.038(3) 0.038(3) -0.009(2) 0.004(2) -0.002(2)
C35B 0.043(3) 0.039(3) 0.045(4) 0.005(2) 0.013(3) 0.012(2)
C36B 0.121(7) 0.073(4) 0.067(5) 0.014(4) 0.059(5) 0.013(4)
O1B 0.146(5) 0.075(3) 0.043(3) 0.010(2) 0.045(3) 0.040(3)
O2B 0.090(4) 0.072(3) 0.071(3) 0.021(3) 0.039(3) 0.011(3)
O3B 0.064(3) 0.056(2) 0.047(3) 0.0076(19) 0.027(2) 0.002(2)
O4B 0.069(3) 0.064(3) 0.037(3) -0.0139(19) 0.007(2) 0.001(2)
P2B 0.0403(9) 0.0422(7) 0.0434(9) 0.0029(6) 0.0092(7) 0.0075(6)
C37B 0.039(3) 0.042(3) 0.046(4) 0.000(2) 0.013(3) 0.006(2)
C38B 0.048(4) 0.060(4) 0.051(4) -0.002(3) 0.007(3) -0.001(3)
C39B 0.040(4) 0.066(4) 0.094(6) 0.011(4) 0.019(4) 0.001(3)
C40B 0.068(5) 0.073(5) 0.087(6) 0.006(4) 0.048(5) 0.011(4)
C41B 0.103(6) 0.073(5) 0.067(5) -0.011(4) 0.045(5) -0.002(4)
C42B 0.068(5) 0.061(4) 0.064(5) -0.010(3) 0.023(4) -0.009(3)
C43B 0.054(4) 0.073(4) 0.042(4) 0.016(3) 0.012(3) 0.023(3)
C44B 0.054(4) 0.095(5) 0.050(4) 0.013(4) 0.009(3) 0.011(4)
C45B 0.067(5) 0.126(7) 0.054(5) 0.014(5) 0.003(4) 0.016(5)
C46B 0.071(6) 0.167(10) 0.057(6) 0.033(6) 0.013(4) 0.043(6)
C47B 0.125(9) 0.110(7) 0.082(7) 0.044(6) 0.032(6) 0.057(6)
C48B 0.099(6) 0.078(5) 0.052(5) 0.016(4) 0.015(4) 0.033(4)
C49B 0.052(4) 0.038(3) 0.048(4) 0.007(2) 0.011(3) 0.008(3)
C50B 0.061(4) 0.044(3) 0.075(5) 0.007(3) 0.019(4) 0.012(3)
C51B 0.095(6) 0.039(3) 0.063(5) -0.003(3) 0.018(4) -0.004(4)
C52B 0.074(5) 0.057(4) 0.092(6) -0.011(4) 0.025(5) -0.018(4)
C53B 0.048(4) 0.086(5) 0.119(7) -0.033(5) 0.005(4) -0.007(4)
C54B 0.052(4) 0.046(3) 0.106(6) -0.018(4) 0.015(4) 0.003(3)
C109 0.250(16) 0.160(8) 0.193(6) -0.043(7) -0.054(13) 0.081(11)
Cl1A 0.225(6) 0.131(5) 0.294(15) -0.017(9) -0.03(2) 0.028(7)
Cl2A 0.246(10) 0.262(16) 0.181(5) -0.050(5) -0.016(5) 0.158(10)
Cl1B 0.263(11) 0.273(17) 0.192(5) -0.067(5) -0.012(5) 0.133(11)
Cl2B 0.223(6) 0.146(6) 0.300(14) 0.006(10) -0.04(2) 0.019(8)
C110 0.337(10) 0.306(9) 0.268(9) 0.006(6) -0.053(7) -0.118(6)
Cl3A 0.345(12) 0.314(11) 0.260(8) 0.003(7) -0.026(8) -0.076(8)
Cl4A 0.337(10) 0.310(9) 0.262(8) 0.010(7) -0.056(8) -0.117(7)
Cl3B 0.330(11) 0.307(9) 0.263(8) -0.008(7) -0.050(7) -0.109(7)
Cl4B 0.333(10) 0.312(9) 0.273(9) 0.000(7) -0.053(8) -0.123(7)

loop_
_geom_bond_atom_site_label_1
_geom_bond_atom_site_label_2
_geom_bond_distance
_geom_bond_site_symmetry_2
_geom_bond_publ_flag
Pt1A C34A 2.056(5) . ?
Pt1A C1A 2.076(5) . ?
Pt1A C7A 2.079(5) . ?
Pt1A P1A 2.3019(14) . ?
C1A C6A 1.371(8) . ?
C1A C2A 1.383(8) . ?
C2A F2A 1.363(7) . ?
C2A C3A 1.380(8) . ?
C3A F3A 1.342(7) . ?
C3A C4A 1.375(10) . ?
C4A F4A 1.349(7) . ?
C4A C5A 1.357(10) . ?
C5A F5A 1.346(8) . ?
C5A C6A 1.383(8) . ?
C6A F6A 1.361(7) . ?
C7A C8A 1.362(8) . ?
C7A C12A 1.389(7) . ?
C8A F8A 1.370(7) . ?
C8A C9A 1.391(8) . ?
C9A F9A 1.356(8) . ?
C9A C10A 1.359(10) . ?
C10A F10A 1.346(7) . ?
C10A C11A 1.372(10) . ?
C11A F11A 1.333(7) . ?
C11A C12A 1.389(8) . ?
C12A F12A 1.345(7) . ?
P1A C25A 1.827(6) . ?
P1A C19A 1.838(5) . ?
P1A C13A 1.838(5) . ?
C13A C18A 1.369(8) . ?
C13A C14A 1.393(8) . ?
C14A C15A 1.401(9) . ?
C14A H14A 0.9300 . ?
C15A C16A 1.360(11) . ?
C15A H15A 0.9300 . ?
C16A C17A 1.368(10) . ?
C16A H16A 0.9300 . ?
C17A C18A 1.381(8) . ?
C17A H17A 0.9300 . ?
C18A H18A 0.9300 . ?
C19A C24A 1.356(9) . ?
C19A C20A 1.380(8) . ?
C20A C21A 1.387(8) . ?
C20A H20A 0.9300 . ?
C21A C22A 1.357(11) . ?
C21A H21A 0.9300 . ?
C22A C23A 1.344(11) . ?
C22A H22A 0.9300 . ?
C23A C24A 1.404(10) . ?
C23A H23A 0.9300 . ?
C24A H24A 0.9300 . ?
C25A C30A 1.375(8) . ?
C25A C26A 1.388(8) . ?
C26A C27A 1.397(9) . ?
C26A H26A 0.9300 . ?
C27A C28A 1.401(10) . ?
C27A H27A 0.9300 . ?
C28A C29A 1.333(10) . ?
C28A H28A 0.9300 . ?
C29A C30A 1.379(9) . ?
C29A H29A 0.9300 . ?
C30A H30A 0.9300 . ?
C31A O1A 1.437(7) . ?
C31A H31A 0.9600 . ?
C31A H31B 0.9600 . ?
C31A H31C 0.9600 . ?
C32A O2A 1.200(6) . ?
C32A O1A 1.319(6) . ?
C32A C33A 1.489(7) . ?
C33A C34A 1.339(6) . ?
C33A P2A 1.810(5) . ?
C34A C35A 1.490(7) . ?
C35A O4A 1.197(6) . ?
C35A O3A 1.333(6) . ?
C36A O3A 1.443(7) . ?
C36A H36A 0.9600 . ?
C36A H36B 0.9600 . ?
C36A H36C 0.9600 . ?
P2A C49A 1.800(5) . ?
P2A C37A 1.802(6) . ?
P2A C43A 1.813(5) . ?
C37A C42A 1.369(7) . ?
C37A C38A 1.389(8) . ?
C38A C39A 1.383(9) . ?
C38A H38A 0.9300 . ?
C39A C40A 1.351(10) . ?
C39A H39A 0.9300 . ?
C40A C41A 1.360(11) . ?
C40A H40A 0.9300 . ?
C41A C42A 1.381(9) . ?
C41A H41A 0.9300 . ?
C42A H42A 0.9300 . ?
C43A C44A 1.375(8) . ?
C43A C45A 1.387(7) . ?
C44A C48A 1.395(9) . ?
C44A H44A 0.9300 . ?
C45A C46A 1.385(8) . ?
C45A H45A 0.9300 . ?
C46A C47A 1.351(10) . ?
C46A H46A 0.9300 . ?
C47A C48A 1.366(10) . ?
C47A H47A 0.9300 . ?
C48A H48A 0.9300 . ?
C49A C54A 1.382(7) . ?
C49A C50A 1.391(7) . ?
C50A C51A 1.389(8) . ?
C50A H50A 0.9300 . ?
C51A C52A 1.363(9) . ?
C51A H51A 0.9300 . ?
C52A C53A 1.354(9) . ?
C52A H52A 0.9300 . ?
C53A C54A 1.378(8) . ?
C53A H53A 0.9300 . ?
C54A H54A 0.9300 . ?
Pt1B C34B 2.047(5) . ?
Pt1B C7B 2.071(5) . ?
Pt1B C1B 2.083(5) . ?
Pt1B P1B 2.2999(15) . ?
C1B C6B 1.375(8) . ?
C1B C2B 1.387(8) . ?
C2B F2B 1.347(7) . ?
C2B C3B 1.379(8) . ?
C3B F3B 1.350(8) . ?
C3B C4B 1.353(10) . ?
C4B F4B 1.357(7) . ?
C4B C5B 1.388(10) . ?
C5B F5B 1.330(8) . ?
C5B C6B 1.387(8) . ?
C6B F6B 1.345(7) . ?
C7B C8B 1.359(7) . ?
C7B C12B 1.386(8) . ?
C8B F8B 1.364(7) . ?
C8B C9B 1.388(8) . ?
C9B F9B 1.347(7) . ?
C9B C10B 1.369(10) . ?
C10B F10B 1.339(7) . ?
C10B C11B 1.364(10) . ?
C11B F11B 1.332(7) . ?
C11B C12B 1.380(8) . ?
C12B F12B 1.352(7) . ?
P1B C13B 1.815(5) . ?
P1B C19B 1.827(5) . ?
P1B C25B 1.839(6) . ?
C13B C14B 1.388(8) . ?
C13B C18B 1.396(8) . ?
C14B C15B 1.396(8) . ?
C14B H14B 0.9300 . ?
C15B C16B 1.344(10) . ?
C15B H15B 0.9300 . ?
C16B C17B 1.377(11) . ?
C16B H16B 0.9300 . ?
C17B C18B 1.404(9) . ?
C17B H17B 0.9300 . ?
C18B H18B 0.9300 . ?
C19B C20B 1.335(9) . ?
C19B C24B 1.372(9) . ?
C20B C21B 1.405(11) . ?
C20B H20B 0.9300 . ?
C21B C22B 1.349(14) . ?
C21B H21B 0.9300 . ?
C22B C23B 1.334(13) . ?
C22B H22B 0.9300 . ?
C23B C24B 1.381(11) . ?
C23B H23B 0.9300 . ?
C24B H24B 0.9300 . ?
C25B C30B 1.341(10) . ?
C25B C26B 1.337(8) . ?
C26B C27B 1.400(9) . ?
C26B H26B 0.9300 . ?
C27B C28B 1.288(11) . ?
C27B H27B 0.9300 . ?
C28B C29B 1.340(13) . ?
C28B H28B 0.9300 . ?
C29B C30B 1.402(12) . ?
C29B H29B 0.9300 . ?
C30B H30B 0.9300 . ?
C31B O1B 1.501(12) . ?
C31B H31D 0.9600 . ?
C31B H31E 0.9600 . ?
C31B H31F 0.9600 . ?
C32B O2B 1.231(8) . ?
C32B O1B 1.287(8) . ?
C32B C33B 1.508(8) . ?
C33B C34B 1.345(7) . ?
C33B P2B 1.818(5) . ?
C34B C35B 1.475(7) . ?
C35B O4B 1.211(6) . ?
C35B O3B 1.332(6) . ?
C36B O3B 1.445(7) . ?
C36B H36D 0.9600 . ?
C36B H36E 0.9600 . ?
C36B H36F 0.9600 . ?
P2B C49B 1.789(6) . ?
P2B C37B 1.806(6) . ?
P2B C43B 1.817(6) . ?
C37B C38B 1.381(8) . ?
C37B C42B 1.387(8) . ?
C38B C39B 1.387(9) . ?
C38B H38B 0.9300 . ?
C39B C40B 1.365(10) . ?
C39B H39B 0.9300 . ?
C40B C41B 1.363(10) . ?
C40B H40B 0.9300 . ?
C41B C42B 1.385(9) . ?
C41B H41B 0.9300 . ?
C42B H42B 0.9300 . ?
C43B C44B 1.375(9) . ?
C43B C48B 1.387(9) . ?
C44B C45B 1.370(9) . ?
C44B H44B 0.9300 . ?
C45B C46B 1.360(12) . ?
C45B H45B 0.9300 . ?
C46B C47B 1.348(13) . ?
C46B H46B 0.9300 . ?
C47B C48B 1.391(11) . ?
C47B H47B 0.9300 . ?
C48B H48B 0.9300 . ?
C49B C54B 1.376(8) . ?
C49B C50B 1.393(7) . ?
C50B C51B 1.376(9) . ?
C50B H50B 0.9300 . ?
C51B C52B 1.368(9) . ?
C51B H51B 0.9300 . ?
C52B C53B 1.375(9) . ?
C52B H52B 0.9300 . ?
C53B C54B 1.391(9) . ?
C53B H53B 0.9300 . ?
C54B H54B 0.9300 . ?
C109 Cl2B 1.669(10) . ?
C109 Cl1B 1.680(11) . ?
C109 Cl1A 1.691(11) . ?
C109 Cl2A 1.704(11) . ?
C110 Cl4B 1.677(11) . ?
C110 Cl4A 1.672(11) . ?
C110 Cl3B 1.680(11) . ?
C110 Cl3A 1.726(11) . ?
